data_7017223
loop_
_publ_author_name
'Korzeniak, Tomasz'
'Pinkowicz, Dawid'
'Nitek, Wojciech'
'Ba\/landa, Maria'
'Fitta, Magdalena'
'Sieklucka, Barbara'

_publ_section_title
;
 The role of carboxylate ligands in two novel cyanido-bridged 2D
 coordination networks Cu(II)-W(V) and Mn(II)-Nb(IV).
;
_journal_issue 45
_journal_name_full 'Dalton transactions (Cambridge, England : 2003)'
_journal_page_first 12350
_journal_page_last 12357
_journal_paper_doi 10.1039/c1dt10800j
_journal_volume 40
_journal_year 2011
_chemical_compound_source 'synthesis as described'
_chemical_formula_moiety 'C20 H14 Mn5 N18 Nb2 O16, 4(C N O), 4(H O)'
_chemical_formula_sum 'C24 H18 Mn5 N22 Nb2 O24'
_chemical_formula_weight 1459.12
_chemical_name_systematic
;
?
;
_space_group_IT_number 15
_symmetry_cell_setting monoclinic
_symmetry_space_group_name_Hall '-C 2yc'
_symmetry_space_group_name_H-M 'C 1 2/c 1'
_atom_sites_solution_hydrogens geom
_atom_sites_solution_primary direct
_atom_sites_solution_secondary difmap
_audit_conform_dict_location ftp://ftp.iucr.org/pub/cif_core.dic
_audit_conform_dict_name cif_core.dic
_audit_conform_dict_version 2.4
_audit_creation_date 2011-07-14T18:09:01-00:00
_audit_creation_method 'WinGX routine CIF_UPDATE'
_cell_angle_alpha 90
_cell_angle_beta 98.8090(10)
_cell_angle_gamma 90
_cell_formula_units_Z 4
_cell_length_a 29.5709(7)
_cell_length_b 7.5176(2)
_cell_length_c 25.2762(6)
_cell_measurement_reflns_used 11464
_cell_measurement_temperature 293(2)
_cell_measurement_theta_max 27.485
_cell_measurement_theta_min 0.998
_cell_measurement_wavelength 0.71073
_cell_volume 5552.7(2)
_computing_cell_refinement 'HKL Scalepack (Otwinowski & Minor 1997)'
_computing_data_collection 'Collect (Nonius BV, 1997-2000)'
_computing_data_reduction 'HKL Denzo and Scalepack (Otwinowski & Minor 1997)'
_computing_molecular_graphics 'Ortep-3 for Windows (Farrugia, 1997)'
_computing_publication_material 'WinGX publication routines (Farrugia, 1999)'
_computing_structure_refinement 'SHELXL-97 (Sheldrick, 1997)'
_diffrn_ambient_temperature 293(2)
_diffrn_measured_fraction_theta_full 0.998
_diffrn_measured_fraction_theta_max 0.998
_diffrn_radiation_monochromator graphite
_diffrn_radiation_type MoK\a
_diffrn_radiation_wavelength 0.71073
_diffrn_reflns_av_R_equivalents 0.0803
_diffrn_reflns_av_unetI/netI 0.0798
_diffrn_reflns_limit_h_max 38
_diffrn_reflns_limit_h_min -36
_diffrn_reflns_limit_k_max 9
_diffrn_reflns_limit_k_min -9
_diffrn_reflns_limit_l_max 30
_diffrn_reflns_limit_l_min -32
_diffrn_reflns_number 20786
_diffrn_reflns_theta_full 27.46
_diffrn_reflns_theta_max 27.46
_diffrn_reflns_theta_min 1.39
_exptl_absorpt_coefficient_mu 1.589
_exptl_absorpt_correction_T_max 0.9248
_exptl_absorpt_correction_T_min 0.7417
_exptl_absorpt_correction_type multi-scan
_exptl_absorpt_process_details '(DENZO-SMN; Otwinowski & Minor, 1997)'
_exptl_crystal_colour orange
_exptl_crystal_density_diffrn 1.745
_exptl_crystal_density_method 'not measured'
_exptl_crystal_description needle
_exptl_crystal_F_000 2860
_exptl_crystal_size_max 0.2
_exptl_crystal_size_mid 0.05
_exptl_crystal_size_min 0.05
_refine_diff_density_max 0.653
_refine_diff_density_min -0.557
_refine_diff_density_rms 0.11
_refine_ls_extinction_coef 0.00028(4)
_refine_ls_extinction_expression Fc^*^=kFc[1+0.001xFc^2^\l^3^/sin(2\q)]^-1/4^
_refine_ls_extinction_method SHELXL
_refine_ls_goodness_of_fit_ref 1.064
_refine_ls_hydrogen_treatment mixed
_refine_ls_matrix_type full
_refine_ls_number_parameters 385
_refine_ls_number_reflns 6338
_refine_ls_number_restraints 5
_refine_ls_restrained_S_all 1.064
_refine_ls_R_factor_all 0.1086
_refine_ls_R_factor_gt 0.0547
_refine_ls_shift/su_max 0.001
_refine_ls_shift/su_mean 0
_refine_ls_structure_factor_coef Fsqd
_refine_ls_weighting_details 'calc w=1/[\s^2^(Fo^2^)+(0.0327P)^2^+27.3528P] where P=(Fo^2^+2Fc^2^)/3'
_refine_ls_weighting_scheme calc
_refine_ls_wR_factor_gt 0.1013
_refine_ls_wR_factor_ref 0.1154
_reflns_number_gt 4015
_reflns_number_total 6338
_reflns_threshold_expression >2\s(I)
_cod_data_source_file c1dt10800j.txt
_cod_data_source_block dp006
_cod_depositor_comments
;
The following automatic conversions were performed:

'_exptl_absorpt_correction_type' value 'Multi-scan' changed to
'multi-scan' according to
/home/saulius/struct/CIF-dictionaries/cif_core.dic dictionary named
'cif_core.dic' version 2.4.1 from 2010-06-29.

Automatic conversion script
Id: cif_fix_values 1715 2011-07-08 13:25:40Z adriana 
;
_cod_original_sg_symbol_H-M C2/c
_cod_database_code 7017223

loop_
_symmetry_equiv_pos_as_xyz
'x, y, z'
'-x, y, -z+1/2'
'x+1/2, y+1/2, z'
'-x+1/2, y+1/2, -z+1/2'
'-x, -y, -z'
'x, -y, z-1/2'
'-x+1/2, -y+1/2, -z'
'x+1/2, -y+1/2, z-1/2'

loop_
_atom_site_label
_atom_site_type_symbol
_atom_site_fract_x
_atom_site_fract_y
_atom_site_fract_z
_atom_site_U_iso_or_equiv
_atom_site_adp_type
_atom_site_occupancy
_atom_site_symmetry_multiplicity
_atom_site_calc_flag
_atom_site_refinement_flags
Nb1 Nb 0.378241(13) 0.53430(6) 0.816792(16) 0.02050(13) Uani 1 1 d .
Mn1 Mn 0.5 1.03020(14) 0.75 0.0232(2) Uani 1 2 d S
Mn2 Mn 0.30800(2) 0.04153(11) 0.66082(3) 0.02612(19) Uani 1 1 d .
Mn3 Mn 0.37416(3) 1.03268(11) 0.97361(3) 0.0332(2) Uani 1 1 d .
C1 C 0.34336(17) 0.3571(7) 0.7512(2) 0.0292(12) Uani 1 1 d .
C2 C 0.43130(18) 0.7246(7) 0.7941(2) 0.0297(12) Uani 1 1 d .
C2X C 0.2326(3) -0.4934(12) 0.6535(3) 0.073(2) Uani 1 1 d .
C1X C 0.5913(3) 0.5327(11) 0.8458(3) 0.069(2) Uani 1 1 d .
C3 C 0.30280(16) 0.5308(7) 0.82329(18) 0.0248(10) Uani 1 1 d .
C4 C 0.36686(18) 0.3181(7) 0.8734(2) 0.0323(12) Uani 1 1 d .
C23 C 0.41006(17) 0.0343(7) 0.6786(2) 0.0303(11) Uani 1 1 d .
C34 C 0.4633(2) 1.0235(9) 0.9230(2) 0.0475(15) Uani 1 1 d D
C5 C 0.43019(18) 0.3445(7) 0.7919(2) 0.0286(11) Uani 1 1 d .
C6 C 0.34382(17) 0.7356(7) 0.7577(2) 0.0289(12) Uani 1 1 d .
C7 C 0.43996(17) 0.5263(7) 0.8816(2) 0.0297(11) Uani 1 1 d .
C8 C 0.36651(17) 0.7287(7) 0.8798(2) 0.0287(12) Uani 1 1 d .
N1 N 0.32589(15) 0.2616(6) 0.71809(18) 0.0352(11) Uani 1 1 d .
N2 N 0.45763(16) 0.8242(6) 0.78299(18) 0.0380(11) Uani 1 1 d .
N2X N 0.2326(3) -0.4192(11) 0.6949(3) 0.095(2) Uani 1 1 d .
N1X N 0.5485(2) 0.5068(10) 0.8382(3) 0.083(2) Uani 1 1 d .
N3 N 0.26451(15) 0.5284(6) 0.82775(17) 0.0358(10) Uani 1 1 d .
N34 N 0.50650(18) 1.0091(8) 0.9226(2) 0.0555(15) Uani 1 1 d D
N5 N 0.45728(15) 0.2464(6) 0.78094(17) 0.0327(10) Uani 1 1 d .
N6 N 0.32730(16) 0.8414(6) 0.72734(18) 0.0369(11) Uani 1 1 d .
N7 N 0.47122(17) 0.5193(7) 0.91441(19) 0.0472(12) Uani 1 1 d .
N8 N 0.36027(17) 0.8164(6) 0.91526(18) 0.0413(12) Uani 1 1 d .
O1X O 0.6124(2) 0.6463(8) 0.8729(2) 0.0915(19) Uani 1 1 d .
O1Y O 0.55682(15) 0.4344(6) 0.97996(17) 0.0536(12) Uani 1 1 d .
N4 N 0.36184(17) 0.2197(6) 0.90690(19) 0.0440(12) Uani 1 1 d .
O33 O 0.38641(16) 0.8426(6) 1.03944(16) 0.0530(12) Uani 1 1 d D
O2X O 0.24927(19) -0.4638(7) 0.6129(2) 0.0778(15) Uani 1 1 d .
O21 O 0.30470(14) -0.1881(5) 0.60476(15) 0.0491(11) Uani 1 1 d .
O23 O 0.37737(11) 0.0600(5) 0.64146(13) 0.0341(8) Uani 1 1 d .
O22 O 0.2869(2) 0.2080(8) 0.5894(2) 0.0696(16) Uani 1 1 d .
O11 O 0.54842(11) 1.0447(5) 0.82479(13) 0.0342(8) Uani 1 1 d .
O32 O 0.3962(2) 1.2503(7) 1.0287(2) 0.0875(19) Uani 1 1 d .
O34 O 0.44531(13) 1.0142(6) 0.96443(14) 0.0520(11) Uani 1 1 d .
O31 O 0.30432(16) 1.0669(8) 0.99213(19) 0.0757(15) Uani 1 1 d .
O2Y O 0.2054(3) 0.9633(15) 1.0170(5) 0.165(4) Uani 1 1 d .
H34A H 0.520(2) 0.998(8) 0.8908(16) 0.07(2) Uiso 1 1 d D
H34 H 0.4454(15) 1.041(7) 0.8883(11) 0.035(14) Uiso 1 1 d D
H34B H 0.524(2) 0.998(9) 0.9568(14) 0.08(2) Uiso 1 1 d D
H33A H 0.385(3) 0.861(10) 1.0761(11) 0.09(3) Uiso 1 1 d D
H33B H 0.405(2) 0.745(6) 1.034(3) 0.08(2) Uiso 1 1 d D
H23 H 0.4028(16) 0.014(6) 0.7122(19) 0.027(13) Uiso 1 1 d .
H1Y H 0.5329(19) 0.474(7) 0.964(2) 0.033(16) Uiso 1 1 d .
H22A H 0.285(2) 0.305(8) 0.599(2) 0.04(2) Uiso 1 1 d .
H2Y H 0.183(3) 0.979(13) 0.993(4) 0.10(4) Uiso 1 1 d .

loop_
_atom_site_aniso_label
_atom_site_aniso_U_11
_atom_site_aniso_U_22
_atom_site_aniso_U_33
_atom_site_aniso_U_23
_atom_site_aniso_U_13
_atom_site_aniso_U_12
Nb1 0.0170(2) 0.0195(2) 0.0255(2) 0.00025(19) 0.00490(15) 0.00044(19)
Mn1 0.0171(5) 0.0217(5) 0.0319(5) 0 0.0067(4) 0
Mn2 0.0195(4) 0.0303(4) 0.0289(4) -0.0008(3) 0.0046(3) -0.0002(3)
Mn3 0.0407(5) 0.0320(4) 0.0284(4) -0.0002(3) 0.0103(3) -0.0009(4)
C1 0.025(3) 0.030(3) 0.034(3) -0.001(2) 0.009(2) 0.005(2)
C2 0.025(3) 0.027(3) 0.035(3) 0.005(2) -0.001(2) 0.004(2)
C2X 0.060(5) 0.104(7) 0.059(5) -0.007(4) 0.015(4) -0.004(4)
C1X 0.078(6) 0.079(5) 0.056(4) -0.015(4) 0.025(4) -0.021(5)
C3 0.021(3) 0.023(2) 0.031(2) 0.000(2) 0.0043(19) 0.000(2)
C4 0.029(3) 0.029(3) 0.040(3) 0.002(2) 0.010(2) 0.000(2)
C23 0.024(3) 0.038(3) 0.030(3) 0.004(2) 0.009(2) 0.001(2)
C34 0.038(3) 0.066(4) 0.038(3) -0.003(3) 0.006(3) 0.001(3)
C5 0.026(3) 0.028(3) 0.033(3) -0.002(2) 0.006(2) -0.001(2)
C6 0.021(3) 0.028(3) 0.037(3) 0.002(2) 0.005(2) -0.007(2)
C7 0.027(3) 0.029(3) 0.035(3) 0.002(2) 0.011(2) 0.003(2)
C8 0.025(3) 0.026(3) 0.034(3) -0.002(2) 0.004(2) 0.000(2)
N1 0.029(3) 0.037(3) 0.040(3) -0.006(2) 0.006(2) -0.002(2)
N2 0.032(3) 0.030(3) 0.053(3) 0.008(2) 0.009(2) -0.004(2)
N2X 0.105(6) 0.107(6) 0.077(5) -0.004(4) 0.023(4) -0.003(5)
N1X 0.050(4) 0.116(6) 0.085(5) -0.021(4) 0.015(3) -0.025(4)
N3 0.030(3) 0.035(2) 0.042(3) 0.002(2) 0.0064(19) -0.002(2)
N34 0.041(3) 0.089(5) 0.039(3) 0.002(3) 0.014(2) -0.005(3)
N5 0.021(2) 0.035(3) 0.043(3) -0.005(2) 0.008(2) 0.001(2)
N6 0.033(3) 0.033(3) 0.044(3) 0.008(2) 0.005(2) -0.001(2)
N7 0.038(3) 0.061(3) 0.040(3) 0.003(2) -0.003(2) 0.001(3)
N8 0.045(3) 0.040(3) 0.041(3) -0.009(2) 0.011(2) 0.002(2)
O1X 0.090(4) 0.116(5) 0.073(4) -0.030(3) 0.026(3) -0.053(4)
O1Y 0.039(3) 0.072(3) 0.047(2) 0.001(2) 0.000(2) 0.016(2)
N4 0.048(3) 0.038(3) 0.048(3) 0.009(2) 0.011(2) -0.001(2)
O33 0.071(3) 0.054(3) 0.037(2) 0.009(2) 0.017(2) 0.019(2)
O2X 0.083(4) 0.076(3) 0.078(4) -0.011(3) 0.023(3) -0.018(3)
O21 0.052(3) 0.049(3) 0.047(2) -0.0133(19) 0.010(2) -0.002(2)
O23 0.0217(18) 0.050(2) 0.0318(19) 0.0001(17) 0.0070(15) -0.0013(17)
O22 0.090(4) 0.065(4) 0.056(3) 0.019(3) 0.018(3) 0.031(3)
O11 0.0219(18) 0.049(2) 0.0332(18) 0.0002(17) 0.0070(14) -0.0006(17)
O32 0.132(5) 0.074(4) 0.065(3) -0.038(3) 0.039(3) -0.042(3)
O34 0.038(2) 0.089(3) 0.032(2) 0.006(2) 0.0108(17) -0.004(2)
O31 0.048(3) 0.121(5) 0.061(3) 0.005(3) 0.018(2) 0.011(3)
O2Y 0.103(7) 0.211(11) 0.180(10) 0.025(8) 0.021(7) 0.030(7)

loop_
_atom_type_symbol
_atom_type_description
_atom_type_scat_dispersion_real
_atom_type_scat_dispersion_imag
_atom_type_scat_source
C C 0.0033 0.0016 'International Tables Vol C Tables 4.2.6.8 and 6.1.1.4'
H H 0 0 'International Tables Vol C Tables 4.2.6.8 and 6.1.1.4'
Mn Mn 0.3368 0.7283 'International Tables Vol C Tables 4.2.6.8 and 6.1.1.4'
N N 0.0061 0.0033 'International Tables Vol C Tables 4.2.6.8 and 6.1.1.4'
Nb Nb -2.0727 0.6215 'International Tables Vol C Tables 4.2.6.8 and 6.1.1.4'
O O 0.0106 0.006 'International Tables Vol C Tables 4.2.6.8 and 6.1.1.4'

loop_
_geom_angle_atom_site_label_1
_geom_angle_atom_site_label_2
_geom_angle_atom_site_label_3
_geom_angle
_geom_angle_site_symmetry_1
_geom_angle_site_symmetry_3
C4 Nb1 C8 87.94(18) . .
C4 Nb1 C1 86.75(19) . .
C8 Nb1 C1 144.21(18) . .
C4 Nb1 C5 83.89(18) . .
C8 Nb1 C5 143.29(18) . .
C1 Nb1 C5 71.03(18) . .
C4 Nb1 C6 144.93(19) . .
C8 Nb1 C6 85.98(18) . .
C1 Nb1 C6 78.46(18) . .
C5 Nb1 C6 119.78(18) . .
C4 Nb1 C7 72.49(19) . .
C8 Nb1 C7 72.29(18) . .
C1 Nb1 C7 138.31(18) . .
C5 Nb1 C7 71.12(18) . .
C6 Nb1 C7 136.92(19) . .
C4 Nb1 C2 143.58(19) . .
C8 Nb1 C2 87.52(19) . .
C1 Nb1 C2 116.44(18) . .
C5 Nb1 C2 78.51(17) . .
C6 Nb1 C2 70.59(17) . .
C7 Nb1 C2 71.71(18) . .
C4 Nb1 C3 72.34(18) . .
C8 Nb1 C3 72.09(18) . .
C1 Nb1 C3 72.57(17) . .
C5 Nb1 C3 137.23(18) . .
C6 Nb1 C3 72.92(17) . .
C7 Nb1 C3 130.03(16) . .
C2 Nb1 C3 139.13(18) . .
O11 Mn1 O11 174.3(2) . 2_656
O11 Mn1 N2 91.54(15) . 2_656
O11 Mn1 N2 92.42(15) 2_656 2_656
O11 Mn1 N2 92.42(15) . .
O11 Mn1 N2 91.54(15) 2_656 .
N2 Mn1 N2 92.2(2) 2_656 .
O11 Mn1 N5 86.38(15) . 2_666
O11 Mn1 N5 89.52(14) 2_656 2_666
N2 Mn1 N5 89.68(15) 2_656 2_666
N2 Mn1 N5 177.84(18) . 2_666
O11 Mn1 N5 89.52(14) . 1_565
O11 Mn1 N5 86.38(14) 2_656 1_565
N2 Mn1 N5 177.84(18) 2_656 1_565
N2 Mn1 N5 89.68(15) . 1_565
N5 Mn1 N5 88.5(2) 2_666 1_565
O23 Mn2 O22 86.43(18) . .
O23 Mn2 N1 87.73(15) . .
O22 Mn2 N1 96.9(2) . .
O23 Mn2 N3 174.53(15) . 4_546
O22 Mn2 N3 88.54(19) . 4_546
N1 Mn2 N3 95.02(16) . 4_546
O23 Mn2 O21 81.83(14) . .
O22 Mn2 O21 86.5(2) . .
N1 Mn2 O21 168.79(16) . .
N3 Mn2 O21 95.72(16) 4_546 .
O23 Mn2 N6 94.01(15) . 1_545
O22 Mn2 N6 172.9(2) . 1_545
N1 Mn2 N6 90.18(16) . 1_545
N3 Mn2 N6 90.71(16) 4_546 1_545
O21 Mn2 N6 86.50(16) . 1_545
O34 Mn3 O33 89.37(16) . .
O34 Mn3 O32 85.2(2) . .
O33 Mn3 O32 90.33(19) . .
O34 Mn3 N4 90.48(17) . 1_565
O33 Mn3 N4 179.16(18) . 1_565
O32 Mn3 N4 90.5(2) . 1_565
O34 Mn3 N8 88.00(17) . .
O33 Mn3 N8 91.11(18) . .
O32 Mn3 N8 173.0(2) . .
N4 Mn3 N8 88.05(18) 1_565 .
O34 Mn3 O31 173.22(18) . .
O33 Mn3 O31 88.06(18) . .
O32 Mn3 O31 88.6(2) . .
N4 Mn3 O31 92.18(19) 1_565 .
N8 Mn3 O31 98.3(2) . .
N1 C1 Nb1 178.2(5) . .
N2 C2 Nb1 178.4(5) . .
N2X C2X O2X 135.0(9) . .
O1X C1X N1X 127.6(8) . .
N3 C3 Nb1 178.6(4) . .
N4 C4 Nb1 172.7(5) . .
O11 C23 O23 126.4(5) 2_646 .
O34 C34 N34 123.8(6) . .
N5 C5 Nb1 177.7(5) . .
N6 C6 Nb1 178.1(4) . .
N7 C7 Nb1 178.9(5) . .
N8 C8 Nb1 174.0(5) . .
C1 N1 Mn2 166.0(4) . .
C2 N2 Mn1 170.5(4) . .
C3 N3 Mn2 176.1(4) . 4_556
C5 N5 Mn1 169.8(4) . 1_545
C6 N6 Mn2 168.5(4) . 1_565
C8 N8 Mn3 156.1(4) . .
C4 N4 Mn3 163.2(5) . 1_545
C23 O23 Mn2 117.7(3) . .
C23 O11 Mn1 117.3(3) 2_666 .
C34 O34 Mn3 129.4(4) . .

loop_
_geom_bond_atom_site_label_1
_geom_bond_atom_site_label_2
_geom_bond_distance
_geom_bond_site_symmetry_2
Nb1 C4 2.224(5) .
Nb1 C8 2.228(5) .
Nb1 C1 2.250(5) .
Nb1 C5 2.256(5) .
Nb1 C6 2.257(5) .
Nb1 C7 2.259(5) .
Nb1 C2 2.261(5) .
Nb1 C3 2.262(5) .
Mn1 O11 2.192(3) .
Mn1 O11 2.192(3) 2_656
Mn1 N2 2.232(5) 2_656
Mn1 N2 2.232(5) .
Mn1 N5 2.270(4) 2_666
Mn1 N5 2.270(4) 1_565
Mn2 O23 2.185(3) .
Mn2 O22 2.206(5) .
Mn2 N1 2.209(5) .
Mn2 N3 2.209(4) 4_546
Mn2 O21 2.226(4) .
Mn2 N6 2.263(5) 1_545
Mn3 O34 2.156(4) .
Mn3 O33 2.181(4) .
Mn3 O32 2.182(4) .
Mn3 N4 2.183(5) 1_565
Mn3 N8 2.191(5) .
Mn3 O31 2.201(5) .
C1 N1 1.162(6) .
C2 N2 1.146(6) .
C2X N2X 1.186(9) .
C2X O2X 1.224(8) .
C1X O1X 1.208(8) .
C1X N1X 1.268(9) .
C3 N3 1.155(6) .
C4 N4 1.151(6) .
C23 O11 1.246(6) 2_646
C23 O23 1.255(6) .
C34 O34 1.246(7) .
C34 N34 1.285(8) .
C5 N5 1.153(6) .
C6 N6 1.159(6) .
C7 N7 1.144(6) .
C8 N8 1.150(6) .
N3 Mn2 2.209(4) 4_556
N5 Mn1 2.270(4) 1_545
N6 Mn2 2.263(5) 1_565
N4 Mn3 2.183(5) 1_545
O11 C23 1.246(6) 2_666
